data_7702201
loop_
_publ_author_name
'Hawes, Chris S.'
'\'O M\'aille, Gear\'oid M'
'Byrne, Kevin'
'Schmitt, Wolfgang'
'Gunnlaugsson, Thorfinnur'

_publ_section_title
;
 Tetraarylpyrrolo[3,2-b]pyrroles as versatile and responsive fluorescent
 linkers in metal-organic frameworks.
;
_journal_issue 30
_journal_name_full 'Dalton transactions (Cambridge, England : 2003)'
_journal_page_first 10080
_journal_page_last 10092
_journal_paper_doi 10.1039/c8dt01784k
_journal_volume 47
_journal_year 2018
_chemical_formula_moiety '6(F1 Sb0.17), 0.5(C160 H144 Ag2 N16)'
_chemical_formula_sum 'C80 H72 Ag F6 N8 Sb'
_chemical_formula_weight 1489.07
_space_group_crystal_system orthorhombic
_space_group_IT_number 68
_space_group_name_Hall '-C 2a 2ac'
_space_group_name_H-M_alt 'C c c a :2'
_atom_sites_solution_hydrogens geom
_atom_sites_solution_primary direct
_audit_creation_date 2016-06-10
_audit_creation_method
;
Olex2 1.2
(compiled 2016.02.19 svn.r3266 for OlexSys, GUI svn.r5155)
;
_audit_update_record
;
2018-01-23 deposited with the CCDC.
2018-07-04 downloaded from the CCDC.
;
_cell_angle_alpha 90
_cell_angle_beta 90
_cell_angle_gamma 90
_cell_formula_units_Z 4
_cell_length_a 10.7985(3)
_cell_length_b 29.4144(9)
_cell_length_c 25.9424(8)
_cell_measurement_reflns_used 6846
_cell_measurement_temperature 100(2)
_cell_measurement_theta_max 68.124
_cell_measurement_theta_min 3.005
_cell_volume 8240.1(4)
_computing_cell_refinement 'SAINT v8.34A (Bruker, 2013)'
_computing_data_reduction 'SAINT v8.34A (Bruker, 2013)'
_computing_molecular_graphics 'Olex2 (Dolomanov et al., 2009)'
_computing_publication_material 'Olex2 (Dolomanov et al., 2009)'
_computing_structure_refinement 'ShelXL (Sheldrick, 2015)'
_computing_structure_solution 'XT (Sheldrick, 2015)'
_diffrn_ambient_temperature 99.99
_diffrn_detector_area_resol_mean 8
_diffrn_measured_fraction_theta_full 0.990
_diffrn_measured_fraction_theta_max 0.985
_diffrn_measurement_device_type 'Bruker APEX-II CCD'
_diffrn_measurement_method '\w and \f scans'
_diffrn_radiation_monochromator graphite
_diffrn_radiation_type CuK\a
_diffrn_radiation_wavelength 1.54178
_diffrn_reflns_av_R_equivalents 0.0703
_diffrn_reflns_av_unetI/netI 0.0437
_diffrn_reflns_Laue_measured_fraction_full 0.990
_diffrn_reflns_Laue_measured_fraction_max 0.985
_diffrn_reflns_limit_h_max 12
_diffrn_reflns_limit_h_min -11
_diffrn_reflns_limit_k_max 35
_diffrn_reflns_limit_k_min -34
_diffrn_reflns_limit_l_max 31
_diffrn_reflns_limit_l_min -25
_diffrn_reflns_number 31802
_diffrn_reflns_point_group_measured_fraction_full 0.990
_diffrn_reflns_point_group_measured_fraction_max 0.985
_diffrn_reflns_theta_full 67.679
_diffrn_reflns_theta_max 68.435
_diffrn_reflns_theta_min 3.005
_diffrn_source 'sealed tube'
_diffrn_standards_number 0
_exptl_absorpt_coefficient_mu 4.966
_exptl_absorpt_correction_T_max 0.7531
_exptl_absorpt_correction_T_min 0.6184
_exptl_absorpt_correction_type multi-scan
_exptl_absorpt_process_details
;
SADABS-2014/5 (Bruker,2014/5) was used for absorption correction.
wR2(int) was 0.0877 before and 0.0701 after correction.
The Ratio of minimum to maximum transmission is 0.8211.
The \l/2 correction factor is 0.00150.
;
_exptl_crystal_colour yellow
_exptl_crystal_colour_primary yellow
_exptl_crystal_density_diffrn 1.200
_exptl_crystal_description block
_exptl_crystal_F_000 3040
_exptl_crystal_size_max 0.11
_exptl_crystal_size_mid 0.04
_exptl_crystal_size_min 0.04
_refine_diff_density_max 1.626
_refine_diff_density_min -1.310
_refine_diff_density_rms 0.151
_refine_ls_extinction_method none
_refine_ls_goodness_of_fit_ref 1.043
_refine_ls_hydrogen_treatment constr
_refine_ls_matrix_type full
_refine_ls_number_parameters 271
_refine_ls_number_reflns 3737
_refine_ls_number_restraints 105
_refine_ls_restrained_S_all 1.137
_refine_ls_R_factor_all 0.0915
_refine_ls_R_factor_gt 0.0795
_refine_ls_shift/su_max 0.000
_refine_ls_shift/su_mean 0.000
_refine_ls_structure_factor_coef Fsqd
_refine_ls_weighting_details 'w=1/[\s^2^(Fo^2^)+(0.1770P)^2^+41.4470P] where P=(Fo^2^+2Fc^2^)/3'
_refine_ls_weighting_scheme calc
_refine_ls_wR_factor_gt 0.2415
_refine_ls_wR_factor_ref 0.2591
_reflns_Friedel_coverage 0.000
_reflns_number_gt 3051
_reflns_number_total 3737
_reflns_threshold_expression 'I > 2\s(I)'
_cod_data_source_file c8dt01784k2.cif
_cod_data_source_block 1
_cod_original_sg_symbol_Hall '-C 2b 2bc'
_cod_original_sg_symbol_H-M 'C c c a'
_cod_database_code 7702201
_shelx_space_group_comment
;
The symmetry employed for this shelxl refinement is uniquely defined
by the following loop, which should always be used as a source of
symmetry information in preference to the above space-group names.
They are only intended as comments.
;
_shelx_estimated_absorpt_t_max 0.826
_shelx_estimated_absorpt_t_min 0.611
_olex2_refinement_description
;
1. Fixed Uiso
 At 1.2 times of:
  All C(H) groups
 At 1.5 times of:
  All C(H,H,H) groups
2. Restrained distances
 Sb1-F4 = Sb1-F3 = Sb1-F2
 1.55 with sigma of 0.02
 Sb2-F5 = Sb2-F8 = Sb2-F6
 1.55 with sigma of 0.02
 Sb1-F3 = Sb1-F4 = Sb1-F2 = Sb1-F1
 1.6 with sigma of 0.02
 Sb2-F5 = Sb2-F8 = Sb2-F6 = Sb2-F7
 1.6 with sigma of 0.02
 F6-F5
 2.3 with sigma of 0.02
3. Uiso/Uaniso restraints and constraints
Uanis(F6) \\sim Ueq, Uanis(F8) \\sim Ueq, Uanis(Sb2) \\sim Ueq, Uanis(F7) \\sim
Ueq, Uanis(F5) \\sim Ueq: with sigma of 0.01 and sigma for terminal atoms of
0.01
4. Rigid body (RIGU) restrains
 Sb1, F1, F2, F3, F4
 with sigma for 1-2 distances of 0.001 and sigma for 1-3 distances of 0.001
 Sb2, F5, F6, F7, F8
 with sigma for 1-2 distances of 0.001 and sigma for 1-3 distances of 0.001
5. Others
 Fixed Sof: Sb1(0.08334) F1(0.08334) F2(0.16667) F3(0.16667) F4(0.08334)
 Sb2(0.16667) F5(0.33333) F6(0.33333) F7(0.16667) F8(0.16667)
6.a Aromatic/amide H refined with riding coordinates:
 C3(H3), C4(H4), C6(H6), C7(H7), C9(H9), C12(H12), C13(H13), C15(H15), C16(H16)
6.b Idealised Me refined as rotating group:
 C18(H18A,H18B,H18C), C19(H19A,H19B,H19C), C20(H20A,H20B,H20C)
;
_shelx_shelxl_version_number 2014/7
_olex2_submission_special_instructions 'No special instructions were received'

loop_
_space_group_symop_operation_xyz
'x, y, z'
'-x+1/2, -y, z'
'-x, y, -z+1/2'
'x+1/2, -y, -z+1/2'
'x+1/2, y+1/2, z'
'-x+1, -y+1/2, z'
'-x+1/2, y+1/2, -z+1/2'
'x+1, -y+1/2, -z+1/2'
'-x, -y, -z'
'x-1/2, y, -z'
'x, -y, z-1/2'
'-x-1/2, y, z-1/2'
'-x+1/2, -y+1/2, -z'
'x, y+1/2, -z'
'x+1/2, -y+1/2, z-1/2'
'-x, y+1/2, z-1/2'

loop_
_atom_site_label
_atom_site_type_symbol
_atom_site_fract_x
_atom_site_fract_y
_atom_site_fract_z
_atom_site_U_iso_or_equiv
_atom_site_adp_type
_atom_site_occupancy
_atom_site_site_symmetry_order
_atom_site_calc_flag
_atom_site_refinement_flags_posn
_atom_site_refinement_flags_adp
_atom_site_refinement_flags_occupancy
Sb1 Sb 0.0000 0.7500 0.49506(15) 0.0493(8) Uani 0.1667 2 d DS TU P
F1 F 0.0000 0.7500 0.5577(7) 0.058(3) Uani 0.1667 2 d DS TU P
F2 F 0.1458(12) 0.7416(8) 0.4984(10) 0.060(2) Uani 0.1667 1 d D U .
F3 F -0.040(2) 0.6983(4) 0.4997(9) 0.053(2) Uani 0.1667 1 d D U .
F4 F 0.0000 0.7500 0.4344(5) 0.050(3) Uani 0.1667 2 d DS TU P
Sb2 Sb 0.0000 0.50573(8) 0.2500 0.0954(10) Uani 0.3333 2 d DS TU P
F5 F 0.0618(16) 0.5037(6) 0.3076(4) 0.111(2) Uani 0.3333 1 d D U .
F6 F -0.1375(12) 0.5062(5) 0.2812(6) 0.103(2) Uani 0.3333 1 d D U .
F7 F 0.0000 0.4475(5) 0.2500 0.103(3) Uani 0.3333 2 d DS TU P
F8 F 0.0000 0.5626(4) 0.2500 0.092(3) Uani 0.3333 2 d DS TU P
Ag1 Ag 0.5000 0.7500 0.7500 0.0308(3) Uani 1 4 d S T P
N1 N 0.4004(5) 0.70280(16) 0.69519(18) 0.0443(11) Uani 1 1 d . . .
N2 N 0.0889(4) 0.54835(13) 0.49135(16) 0.0349(9) Uani 1 1 d . . .
C1 C 0.3521(5) 0.67700(18) 0.6695(2) 0.0395(12) Uani 1 1 d . . .
C2 C 0.2921(5) 0.64431(18) 0.6368(2) 0.0357(11) Uani 1 1 d . . .
C3 C 0.2808(5) 0.59991(19) 0.6541(2) 0.0413(12) Uani 1 1 d . . .
H3 H 0.3119 0.5914 0.6870 0.050 Uiso 1 1 calc R . .
C4 C 0.2239(6) 0.56818(18) 0.62290(19) 0.0392(12) Uani 1 1 d . . .
H4 H 0.2173 0.5377 0.6346 0.047 Uiso 1 1 calc R . .
C5 C 0.1753(5) 0.57978(17) 0.5742(2) 0.0342(11) Uani 1 1 d . . .
C6 C 0.1870(5) 0.62519(17) 0.5583(2) 0.0394(12) Uani 1 1 d . . .
H6 H 0.1551 0.6342 0.5257 0.047 Uiso 1 1 calc R . .
C7 C 0.2442(6) 0.65692(19) 0.5893(2) 0.0430(13) Uani 1 1 d . . .
H7 H 0.2508 0.6876 0.5781 0.052 Uiso 1 1 calc R . .
C8 C 0.1101(5) 0.54495(17) 0.54464(19) 0.0351(11) Uani 1 1 d . . .
C9 C 0.0470(5) 0.50791(17) 0.5641(2) 0.0364(11) Uani 1 1 d . . .
H9 H 0.0444 0.4980 0.5989 0.044 Uiso 1 1 calc R . .
C10 C 0.0124(5) 0.51207(18) 0.4783(2) 0.0332(11) Uani 1 1 d . . .
C11 C 0.1500(5) 0.57620(17) 0.45386(19) 0.0351(11) Uani 1 1 d . . .
C12 C 0.2772(5) 0.5798(2) 0.4526(2) 0.0422(12) Uani 1 1 d . . .
H12 H 0.3263 0.5636 0.4768 0.051 Uiso 1 1 calc R . .
C13 C 0.3333(5) 0.6071(2) 0.4161(2) 0.0446(13) Uani 1 1 d . . .
H13 H 0.4210 0.6097 0.4160 0.054 Uiso 1 1 calc R . .
C14 C 0.2656(6) 0.6307(2) 0.3797(2) 0.0445(14) Uani 1 1 d . . .
C15 C 0.1368(6) 0.6251(3) 0.3809(3) 0.062(2) Uani 1 1 d . . .
H15 H 0.0874 0.6400 0.3557 0.074 Uiso 1 1 calc R . .
C16 C 0.0802(6) 0.5986(2) 0.4176(3) 0.0528(16) Uani 1 1 d . . .
H16 H -0.0074 0.5958 0.4180 0.063 Uiso 1 1 calc R . .
C17 C 0.3257(7) 0.6602(3) 0.3377(3) 0.066(2) Uani 1 1 d . . .
C18 C 0.4620(8) 0.6609(4) 0.3389(4) 0.086(3) Uani 1 1 d . . .
H18A H 0.4901 0.6720 0.3725 0.128 Uiso 1 1 calc GR . .
H18B H 0.4928 0.6811 0.3117 0.128 Uiso 1 1 calc GR . .
H18C H 0.4938 0.6301 0.3332 0.128 Uiso 1 1 calc GR . .
C19 C 0.2708(10) 0.7057(4) 0.3392(6) 0.130(6) Uani 1 1 d . . .
H19A H 0.1803 0.7031 0.3392 0.195 Uiso 1 1 calc GR . .
H19B H 0.2977 0.7230 0.3089 0.195 Uiso 1 1 calc GR . .
H19C H 0.2978 0.7214 0.3706 0.195 Uiso 1 1 calc GR . .
C20 C 0.2889(13) 0.6408(7) 0.2838(4) 0.162(8) Uani 1 1 d . . .
H20A H 0.2035 0.6296 0.2850 0.242 Uiso 1 1 calc GR . .
H20B H 0.3447 0.6158 0.2747 0.242 Uiso 1 1 calc GR . .
H20C H 0.2955 0.6649 0.2578 0.242 Uiso 1 1 calc GR . .

loop_
_atom_site_aniso_label
_atom_site_aniso_U_11
_atom_site_aniso_U_22
_atom_site_aniso_U_33
_atom_site_aniso_U_23
_atom_site_aniso_U_13
_atom_site_aniso_U_12
Sb1 0.061(2) 0.0444(18) 0.0422(18) 0.000 0.000 -0.0026(13)
F1 0.068(5) 0.059(5) 0.046(3) 0.000 0.000 -0.008(4)
F2 0.063(3) 0.067(6) 0.050(4) 0.004(3) -0.0018(16) -0.002(2)
F3 0.062(5) 0.051(3) 0.047(4) 0.004(2) -0.005(3) -0.001(3)
F4 0.061(5) 0.046(6) 0.044(3) 0.000 0.000 0.000(4)
Sb2 0.176(3) 0.0488(12) 0.0616(13) 0.000 0.0606(15) 0.000
F5 0.178(5) 0.077(4) 0.078(3) 0.005(2) 0.049(3) -0.004(3)
F6 0.169(3) 0.065(4) 0.074(4) 0.003(3) 0.059(3) -0.002(2)
F7 0.157(6) 0.060(2) 0.091(5) 0.000 0.047(4) 0.000
F8 0.149(6) 0.057(2) 0.071(5) 0.000 0.056(4) 0.000
Ag1 0.0381(5) 0.0282(4) 0.0260(4) 0.000 0.000 0.000
N1 0.050(3) 0.046(2) 0.037(2) -0.011(2) -0.004(2) -0.009(2)
N2 0.045(2) 0.032(2) 0.028(2) -0.0010(16) -0.0044(18) -0.0061(17)
C1 0.042(3) 0.043(3) 0.033(3) -0.005(2) 0.003(2) -0.001(2)
C2 0.036(3) 0.041(3) 0.030(2) -0.011(2) 0.001(2) -0.003(2)
C3 0.050(3) 0.045(3) 0.029(3) -0.004(2) -0.003(2) -0.003(2)
C4 0.054(3) 0.034(3) 0.030(3) -0.0035(19) -0.004(2) -0.002(2)
C5 0.036(3) 0.038(3) 0.029(2) -0.0043(19) 0.000(2) -0.003(2)
C6 0.047(3) 0.037(3) 0.035(3) 0.000(2) -0.006(2) -0.004(2)
C7 0.050(3) 0.038(3) 0.041(3) 0.000(2) 0.001(3) -0.006(2)
C8 0.043(3) 0.035(2) 0.027(2) -0.0021(19) -0.003(2) 0.000(2)
C9 0.042(3) 0.039(3) 0.029(2) 0.001(2) -0.003(2) -0.002(2)
C10 0.036(3) 0.031(2) 0.033(3) -0.002(2) -0.004(2) -0.0006(18)
C11 0.046(3) 0.033(2) 0.027(2) 0.0011(18) -0.002(2) -0.005(2)
C12 0.040(3) 0.048(3) 0.039(3) 0.009(2) 0.000(2) 0.007(2)
C13 0.035(3) 0.056(3) 0.043(3) 0.008(3) 0.002(2) 0.003(2)
C14 0.039(3) 0.052(3) 0.042(3) 0.010(2) -0.003(2) 0.002(2)
C15 0.044(3) 0.082(5) 0.059(4) 0.037(4) -0.006(3) -0.003(3)
C16 0.038(3) 0.064(4) 0.056(4) 0.021(3) -0.008(3) -0.005(3)
C17 0.050(4) 0.085(5) 0.065(5) 0.034(4) 0.007(3) 0.001(3)
C18 0.060(4) 0.119(8) 0.077(6) 0.051(5) 0.014(4) 0.011(5)
C19 0.078(6) 0.101(7) 0.211(15) 0.093(9) 0.054(8) 0.022(6)
C20 0.119(10) 0.30(2) 0.063(6) 0.077(10) -0.017(6) -0.090(12)

loop_
_atom_type_symbol
_atom_type_description
_atom_type_scat_dispersion_real
_atom_type_scat_dispersion_imag
_atom_type_scat_source
C C 0.0181 0.0091 'International Tables Vol C Tables 4.2.6.8 and 6.1.1.4'
H H 0.0000 0.0000 'International Tables Vol C Tables 4.2.6.8 and 6.1.1.4'
Ag Ag 0.1306 4.2820 'International Tables Vol C Tables 4.2.6.8 and 6.1.1.4'
F F 0.0727 0.0534 'International Tables Vol C Tables 4.2.6.8 and 6.1.1.4'
N N 0.0311 0.0180 'International Tables Vol C Tables 4.2.6.8 and 6.1.1.4'
Sb Sb -0.0562 5.8946 'International Tables Vol C Tables 4.2.6.8 and 6.1.1.4'

loop_
_geom_angle_atom_site_label_1
_geom_angle_atom_site_label_2
_geom_angle_atom_site_label_3
_geom_angle
_geom_angle_site_symmetry_1
_geom_angle_site_symmetry_3
F2 Sb1 F1 86.9(9) . .
F2 Sb1 F1 86.9(9) 6_465 .
F2 Sb1 F2 173.7(19) . 6_465
F3 Sb1 F1 85.7(8) 6_465 .
F3 Sb1 F1 85.7(8) . .
F3 Sb1 F2 96.6(12) . .
F3 Sb1 F2 96.6(12) 6_465 6_465
F3 Sb1 F2 83.0(12) . 6_465
F3 Sb1 F2 83.0(12) 6_465 .
F3 Sb1 F3 171.4(17) . 6_465
F4 Sb1 F1 180.0 . .
F4 Sb1 F2 93.1(10) . .
F4 Sb1 F2 93.1(10) . 6_465
F4 Sb1 F3 94.3(8) . .
F4 Sb1 F3 94.3(8) . 6_465
F5 Sb2 F5 175.9(12) 3 .
F5 Sb2 F6 94.5(6) 3 .
F5 Sb2 F6 85.5(6) . .
F5 Sb2 F6 85.5(6) 3 3
F5 Sb2 F6 94.5(6) . 3
F5 Sb2 F7 87.9(6) 3 .
F5 Sb2 F7 87.9(6) . .
F5 Sb2 F8 92.1(6) . .
F5 Sb2 F8 92.1(6) 3 .
F6 Sb2 F6 179.1(10) . 3
F6 Sb2 F7 90.5(5) 3 .
F6 Sb2 F7 90.5(5) . .
F8 Sb2 F6 89.5(5) . .
F8 Sb2 F6 89.5(5) . 3
F8 Sb2 F7 180.0 . .
N1 Ag1 N1 104.2(3) 8_466 6_565
N1 Ag1 N1 104.2(3) . 3_656
N1 Ag1 N1 102.0(2) 8_466 3_656
N1 Ag1 N1 123.1(3) 6_565 3_656
N1 Ag1 N1 123.1(3) . 8_466
N1 Ag1 N1 102.0(3) . 6_565
C1 N1 Ag1 176.0(5) . .
C8 N2 C11 129.3(4) . .
C10 N2 C8 106.3(4) . .
C10 N2 C11 123.2(4) . .
N1 C1 C2 179.5(7) . .
C3 C2 C1 118.7(5) . .
C3 C2 C7 120.4(5) . .
C7 C2 C1 120.9(5) . .
C2 C3 H3 120.4 . .
C4 C3 C2 119.2(5) . .
C4 C3 H3 120.4 . .
C3 C4 H4 119.1 . .
C3 C4 C5 121.8(5) . .
C5 C4 H4 119.1 . .
C4 C5 C8 118.7(5) . .
C6 C5 C4 117.4(5) . .
C6 C5 C8 123.8(5) . .
C5 C6 H6 119.6 . .
C7 C6 C5 120.9(5) . .
C7 C6 H6 119.6 . .
C2 C7 H7 119.8 . .
C6 C7 C2 120.3(5) . .
C6 C7 H7 119.8 . .
N2 C8 C5 123.0(4) . .
C9 C8 N2 109.6(4) . .
C9 C8 C5 126.9(5) . .
C8 C9 H9 127.2 . .
C8 C9 C10 105.7(5) . 9_566
C10 C9 H9 127.2 9_566 .
N2 C10 C9 141.6(5) . 9_566
C10 C10 N2 108.5(6) 9_566 .
C10 C10 C9 109.9(6) 9_566 9_566
C12 C11 N2 121.3(5) . .
C16 C11 N2 119.1(5) . .
C16 C11 C12 119.6(5) . .
C11 C12 H12 120.1 . .
C11 C12 C13 119.9(5) . .
C13 C12 H12 120.1 . .
C12 C13 H13 119.1 . .
C14 C13 C12 121.9(5) . .
C14 C13 H13 119.1 . .
C13 C14 C15 116.9(6) . .
C13 C14 C17 123.0(6) . .
C15 C14 C17 120.0(6) . .
C14 C15 H15 119.2 . .
C16 C15 C14 121.5(6) . .
C16 C15 H15 119.2 . .
C11 C16 C15 120.2(6) . .
C11 C16 H16 119.9 . .
C15 C16 H16 119.9 . .
C14 C17 C20 108.8(7) . .
C18 C17 C14 114.5(6) . .
C18 C17 C20 106.2(9) . .
C19 C17 C14 109.0(7) . .
C19 C17 C18 113.0(8) . .
C19 C17 C20 104.8(11) . .
C17 C18 H18A 109.5 . .
C17 C18 H18B 109.5 . .
C17 C18 H18C 109.5 . .
H18A C18 H18B 109.5 . .
H18A C18 H18C 109.5 . .
H18B C18 H18C 109.5 . .
C17 C19 H19A 109.5 . .
C17 C19 H19B 109.5 . .
C17 C19 H19C 109.5 . .
H19A C19 H19B 109.5 . .
H19A C19 H19C 109.5 . .
H19B C19 H19C 109.5 . .
C17 C20 H20A 109.5 . .
C17 C20 H20B 109.5 . .
C17 C20 H20C 109.5 . .
H20A C20 H20B 109.5 . .
H20A C20 H20C 109.5 . .
H20B C20 H20C 109.5 . .

loop_
_geom_bond_atom_site_label_1
_geom_bond_atom_site_label_2
_geom_bond_distance
_geom_bond_site_symmetry_2
Sb1 F1 1.626(18) .
Sb1 F2 1.596(13) .
Sb1 F2 1.596(13) 6_465
Sb1 F3 1.584(12) .
Sb1 F3 1.584(12) 6_465
Sb1 F4 1.573(13) .
Sb2 F5 1.638(11) 3
Sb2 F5 1.638(11) .
Sb2 F6 1.691(11) .
Sb2 F6 1.691(11) 3
Sb2 F7 1.713(16) .
Sb2 F8 1.672(12) .
Ag1 N1 2.260(4) 8_466
Ag1 N1 2.260(4) 6_565
Ag1 N1 2.260(4) 3_656
Ag1 N1 2.260(4) .
N1 C1 1.137(7) .
N2 C8 1.405(6) .
N2 C10 1.391(6) .
N2 C11 1.432(6) .
C1 C2 1.436(7) .
C2 C3 1.386(8) .
C2 C7 1.388(8) .
C3 H3 0.9500 .
C3 C4 1.379(7) .
C4 H4 0.9500 .
C4 C5 1.411(7) .
C5 C6 1.404(7) .
C5 C8 1.460(7) .
C6 H6 0.9500 .
C6 C7 1.378(8) .
C7 H7 0.9500 .
C8 C9 1.380(7) .
C9 H9 0.9500 .
C9 C10 1.403(8) 9_566
C10 C9 1.403(8) 9_566
C10 C10 1.356(11) 9_566
C11 C12 1.379(8) .
C11 C16 1.373(8) .
C12 H12 0.9500 .
C12 C13 1.382(8) .
C13 H13 0.9500 .
C13 C14 1.380(8) .
C14 C15 1.401(9) .
C14 C17 1.537(9) .
C15 H15 0.9500 .
C15 C16 1.375(9) .
C16 H16 0.9500 .
C17 C18 1.473(11) .
C17 C19 1.465(13) .
C17 C20 1.560(16) .
C18 H18A 0.9800 .
C18 H18B 0.9800 .
C18 H18C 0.9800 .
C19 H19A 0.9800 .
C19 H19B 0.9800 .
C19 H19C 0.9800 .
C20 H20A 0.9800 .
C20 H20B 0.9800 .
C20 H20C 0.9800 .

loop_
_geom_torsion_atom_site_label_1
_geom_torsion_atom_site_label_2
_geom_torsion_atom_site_label_3
_geom_torsion_atom_site_label_4
_geom_torsion
_geom_torsion_site_symmetry_4
N2 C8 C9 C10 0.8(6) 9_566
N2 C11 C12 C13 -179.8(5) .
N2 C11 C16 C15 -179.2(6) .
C1 C2 C3 C4 -179.7(5) .
C1 C2 C7 C6 179.9(6) .
C2 C3 C4 C5 -0.9(9) .
C3 C2 C7 C6 -1.3(9) .
C3 C4 C5 C6 0.1(8) .
C3 C4 C5 C8 -176.5(5) .
C4 C5 C6 C7 0.1(9) .
C4 C5 C8 N2 -161.6(5) .
C4 C5 C8 C9 27.5(8) .
C5 C6 C7 C2 0.5(9) .
C5 C8 C9 C10 172.7(5) 9_566
C6 C5 C8 N2 22.0(8) .
C6 C5 C8 C9 -148.9(6) .
C7 C2 C3 C4 1.5(8) .
C8 N2 C10 C9 -179.4(7) 9_566
C8 N2 C10 C10 0.4(7) 9_566
C8 N2 C11 C12 45.6(8) .
C8 N2 C11 C16 -136.3(6) .
C8 C5 C6 C7 176.5(5) .
C10 N2 C8 C5 -173.0(5) .
C10 N2 C8 C9 -0.8(6) .
C10 N2 C11 C12 -120.4(6) .
C10 N2 C11 C16 57.8(7) .
C11 N2 C8 C5 19.2(8) .
C11 N2 C8 C9 -168.5(5) .
C11 N2 C10 C9 -10.7(10) 9_566
C11 N2 C10 C10 169.1(5) 9_566
C11 C12 C13 C14 -1.0(10) .
C12 C11 C16 C15 -1.1(10) .
C12 C13 C14 C15 -1.0(10) .
C12 C13 C14 C17 -178.2(7) .
C13 C14 C15 C16 2.0(12) .
C13 C14 C17 C18 0.7(12) .
C13 C14 C17 C19 -126.9(9) .
C13 C14 C17 C20 119.3(10) .
C14 C15 C16 C11 -1.0(12) .
C15 C14 C17 C18 -176.5(9) .
C15 C14 C17 C19 55.9(11) .
C15 C14 C17 C20 -57.9(12) .
C16 C11 C12 C13 2.1(9) .
C17 C14 C15 C16 179.4(7) .
